data_4326134
loop_
_publ_author_name
'Jennifer L. Hess'
'Chung-Hung Hsieh'
'Joseph H. Reibenspies'
'Marcetta Y. Darensbourg'

_publ_contact_author_address
;Department of Chemistry
Texas A&M University
College Station, TX 77843
;
_publ_contact_author_email marcetta@mail.chem.tamu.edu
_publ_contact_author_name 'Marcetta Y. Darensbourg'
_publ_contact_author_phone 979-845-5417
_publ_section_title
;
 N-Heterocyclic Carbene Ligands as Mimics of Imidazoles/Histidine for the
 Stabilization of Di- and Trinitrosyl Iron Complexes
;
_journal_name_full 'Inorganic Chemistry'
_journal_page_first 8541
_journal_page_last 8552
_journal_paper_doi 10.1021/ic201138f
_journal_volume 50
_journal_year 2011
_chemical_formula_sum 'C10 H16 Fe N4 O3'
_chemical_formula_weight 296.12
_space_group_IT_number 14
_symmetry_cell_setting monoclinic
_symmetry_space_group_name_Hall '-P 2yn'
_symmetry_space_group_name_H-M 'P 1 21/n 1'
_atom_sites_solution_hydrogens geom
_atom_sites_solution_primary direct
_atom_sites_solution_secondary difmap
_audit_creation_method shelxl-97
_cell_angle_alpha 90.00
_cell_angle_beta 110.443(4)
_cell_angle_gamma 90.00
_cell_formula_units_Z 4
_cell_length_a 12.475(4)
_cell_length_b 7.795(3)
_cell_length_c 15.156(5)
_cell_measurement_reflns_used 3353
_cell_measurement_temperature 110(2)
_cell_measurement_theta_max 26.77
_cell_measurement_theta_min 2.62
_cell_volume 1381.0(8)
_computing_cell_refinement 'Bruker SMART'
_computing_data_collection 'bruker smart'
_computing_data_reduction 'Bruker SAINT'
_computing_molecular_graphics 'Bruker SHELXTL'
_computing_publication_material 'Bruker SHELXTL'
_computing_structure_refinement 'SHELXL-97 (Sheldrick, 1997)'
_computing_structure_solution 'SHELXS-97 (Sheldrick, 1990)'
_diffrn_ambient_temperature 110(2)
_diffrn_measured_fraction_theta_full 0.980
_diffrn_measured_fraction_theta_max 0.980
_diffrn_measurement_device_type 'ccd area detector'
_diffrn_measurement_method 'phi and omega scans'
_diffrn_radiation_monochromator graphite
_diffrn_radiation_source 'normal-focus sealed tube'
_diffrn_radiation_type mok\a
_diffrn_radiation_wavelength 0.71073
_diffrn_reflns_av_R_equivalents 0.0553
_diffrn_reflns_av_sigmaI/netI 0.0441
_diffrn_reflns_limit_h_max 16
_diffrn_reflns_limit_h_min -16
_diffrn_reflns_limit_k_max 10
_diffrn_reflns_limit_k_min -10
_diffrn_reflns_limit_l_max 19
_diffrn_reflns_limit_l_min -19
_diffrn_reflns_number 16106
_diffrn_reflns_theta_full 28.41
_diffrn_reflns_theta_max 28.41
_diffrn_reflns_theta_min 2.62
_exptl_absorpt_coefficient_mu 1.098
_exptl_absorpt_correction_T_max 0.9848
_exptl_absorpt_correction_T_min 0.6617
_exptl_absorpt_correction_type multi-scan
_exptl_absorpt_process_details sadabs
_exptl_crystal_colour red-brown
_exptl_crystal_density_diffrn 1.424
_exptl_crystal_description plate
_exptl_crystal_F_000 616
_exptl_crystal_size_max 0.41
_exptl_crystal_size_mid 0.10
_exptl_crystal_size_min 0.01
_refine_diff_density_max 0.711
_refine_diff_density_min -0.829
_refine_diff_density_rms 0.071
_refine_ls_extinction_method none
_refine_ls_goodness_of_fit_ref 0.951
_refine_ls_hydrogen_treatment constr
_refine_ls_matrix_type full
_refine_ls_number_parameters 167
_refine_ls_number_reflns 3402
_refine_ls_number_restraints 0
_refine_ls_restrained_S_all 0.951
_refine_ls_R_factor_all 0.0549
_refine_ls_R_factor_gt 0.0399
_refine_ls_shift/su_max 0.040
_refine_ls_shift/su_mean 0.006
_refine_ls_structure_factor_coef Fsqd
_refine_ls_weighting_details 'calc w=1/[\s^2^(Fo^2^)+(0.0643P)^2^+0.6961P] where P=(Fo^2^+2Fc^2^)/3'
_refine_ls_weighting_scheme calc
_refine_ls_wR_factor_gt 0.1030
_refine_ls_wR_factor_ref 0.1129
_reflns_number_gt 2662
_reflns_number_total 3402
_reflns_threshold_expression >2sigma(i)
_cod_data_source_file ic201138f_si_002_2.cif
_cod_data_source_block 1
_cod_database_code 4326134

loop_
_symmetry_equiv_pos_as_xyz
'x, y, z'
'-x+1/2, y+1/2, -z+1/2'
'-x, -y, -z'
'x-1/2, -y-1/2, z-1/2'

loop_
_atom_site_label
_atom_site_type_symbol
_atom_site_fract_x
_atom_site_fract_y
_atom_site_fract_z
_atom_site_U_iso_or_equiv
_atom_site_adp_type
_atom_site_occupancy
_atom_site_symmetry_multiplicity
_atom_site_calc_flag
_atom_site_refinement_flags
C1 C 0.07817(16) 0.0266(2) 0.33610(13) 0.0174(4) Uani 1 1 d .
C2 C 0.22958(17) 0.2462(3) 0.34842(14) 0.0189(4) Uani 1 1 d .
H2 H 0.1644 0.3228 0.3196 0.023 Uiso 1 1 calc R
C3 C 0.28232(19) 0.2048(3) 0.27463(15) 0.0266(5) Uani 1 1 d .
H3A H 0.3450 0.1267 0.3006 0.040 Uiso 1 1 calc R
H3B H 0.3097 0.3085 0.2556 0.040 Uiso 1 1 calc R
H3C H 0.2257 0.1530 0.2210 0.040 Uiso 1 1 calc R
C4 C 0.3129(2) 0.3377(3) 0.43288(16) 0.0302(5) Uani 1 1 d .
H4A H 0.2797 0.3487 0.4810 0.045 Uiso 1 1 calc R
H4B H 0.3292 0.4496 0.4143 0.045 Uiso 1 1 calc R
H4C H 0.3825 0.2727 0.4568 0.045 Uiso 1 1 calc R
C5 C 0.25020(17) -0.0184(3) 0.44989(14) 0.0225(4) Uani 1 1 d .
H5 H 0.3264 -0.0034 0.4877 0.027 Uiso 1 1 calc R
C6 C 0.18126(18) -0.1477(3) 0.45465(14) 0.0221(4) Uani 1 1 d .
H6 H 0.2005 -0.2390 0.4968 0.027 Uiso 1 1 calc R
C7 C -0.02402(17) -0.2312(3) 0.36865(14) 0.0209(4) Uani 1 1 d .
H7 H -0.0865 -0.1858 0.3144 0.025 Uiso 1 1 calc R
C8 C 0.0019(2) -0.4104(3) 0.3445(2) 0.0372(6) Uani 1 1 d .
H8A H 0.0247 -0.4068 0.2903 0.056 Uiso 1 1 calc R
H8B H -0.0652 -0.4804 0.3311 0.056 Uiso 1 1 calc R
H8C H 0.0627 -0.4581 0.3968 0.056 Uiso 1 1 calc R
C9 C -0.0629(2) -0.2284(3) 0.45294(18) 0.0380(6) Uani 1 1 d .
H9A H -0.0027 -0.2713 0.5073 0.057 Uiso 1 1 calc R
H9B H -0.1295 -0.2992 0.4403 0.057 Uiso 1 1 calc R
H9C H -0.0810 -0.1128 0.4646 0.057 Uiso 1 1 calc R
N3 N -0.15368(18) 0.1577(3) 0.27013(14) 0.0357(5) Uani 1 1 d .
Fe1 Fe -0.04960(3) 0.11802(4) 0.22463(2) 0.02673(13) Uani 1 1 d .
N1 N 0.18585(14) 0.0880(2) 0.37784(11) 0.0185(4) Uani 1 1 d .
N2 N 0.07614(15) -0.1192(2) 0.38499(12) 0.0185(3) Uani 1 1 d .
C10 C -0.07660(17) -0.0679(3) 0.15142(14) 0.0222(4) Uani 1 1 d .
N4 N -0.00875(15) 0.2739(2) 0.16952(12) 0.0272(4) Uani 1 1 d .
O1 O -0.09502(15) -0.1827(2) 0.10067(12) 0.0381(4) Uani 1 1 d .
O2 O -0.22555(16) 0.1919(3) 0.30040(15) 0.0587(6) Uani 1 1 d .
O3 O 0.01138(16) 0.3857(2) 0.12429(12) 0.0405(5) Uani 1 1 d .

loop_
_atom_site_aniso_label
_atom_site_aniso_U_11
_atom_site_aniso_U_22
_atom_site_aniso_U_33
_atom_site_aniso_U_23
_atom_site_aniso_U_13
_atom_site_aniso_U_12
C1 0.0195(9) 0.0181(10) 0.0153(9) -0.0005(7) 0.0069(8) 0.0017(7)
C2 0.0193(9) 0.0181(10) 0.0183(9) 0.0008(7) 0.0055(8) -0.0010(7)
C3 0.0333(12) 0.0244(11) 0.0267(11) 0.0029(9) 0.0163(10) 0.0004(9)
C4 0.0302(12) 0.0326(13) 0.0229(11) 0.0009(9) 0.0034(9) -0.0113(10)
C5 0.0190(9) 0.0268(11) 0.0182(10) 0.0044(8) 0.0022(8) 0.0029(8)
C6 0.0210(10) 0.0260(11) 0.0185(10) 0.0058(8) 0.0059(8) 0.0039(8)
C7 0.0215(10) 0.0192(10) 0.0230(10) 0.0008(8) 0.0089(8) -0.0011(8)
C8 0.0428(14) 0.0236(12) 0.0533(17) -0.0068(11) 0.0268(13) -0.0050(10)
C9 0.0426(14) 0.0422(15) 0.0402(14) -0.0125(11) 0.0282(12) -0.0156(12)
N3 0.0283(10) 0.0419(12) 0.0294(11) 0.0041(9) 0.0007(9) 0.0080(9)
Fe1 0.02140(18) 0.0258(2) 0.02455(19) 0.00713(13) -0.00257(13) -0.00279(12)
N1 0.0184(8) 0.0209(9) 0.0166(8) 0.0016(6) 0.0065(7) 0.0009(6)
N2 0.0200(8) 0.0191(9) 0.0172(8) 0.0006(6) 0.0074(7) 0.0011(6)
C10 0.0208(10) 0.0232(11) 0.0188(10) 0.0009(8) 0.0021(8) -0.0026(8)
N4 0.0271(9) 0.0252(10) 0.0206(9) 0.0020(7) -0.0027(8) -0.0035(7)
O1 0.0373(10) 0.0384(10) 0.0330(9) -0.0095(8) 0.0053(8) -0.0073(8)
O2 0.0331(11) 0.0925(18) 0.0526(13) 0.0071(12) 0.0179(10) 0.0273(11)
O3 0.0442(11) 0.0348(10) 0.0304(9) 0.0117(7) -0.0020(8) -0.0145(8)

loop_
_atom_type_symbol
_atom_type_description
_atom_type_scat_dispersion_real
_atom_type_scat_dispersion_imag
_atom_type_scat_source
c c 0.0033 0.0016 'international tables vol c tables 4.2.6.8 and 6.1.1.4'
h h 0.0000 0.0000 'international tables vol c tables 4.2.6.8 and 6.1.1.4'
n n 0.0061 0.0033 'international tables vol c tables 4.2.6.8 and 6.1.1.4'
o o 0.0106 0.0060 'international tables vol c tables 4.2.6.8 and 6.1.1.4'
fe fe 0.3463 0.8444 'international tables vol c tables 4.2.6.8 and 6.1.1.4'

loop_
_geom_angle_atom_site_label_1
_geom_angle_atom_site_label_2
_geom_angle_atom_site_label_3
_geom_angle
N1 C1 N2 104.13(16)
N1 C1 Fe1 129.34(14)
N2 C1 Fe1 126.48(14)
N1 C2 C4 110.74(16)
N1 C2 C3 110.22(16)
C4 C2 C3 112.12(18)
C6 C5 N1 106.64(18)
C5 C6 N2 107.01(18)
N2 C7 C8 110.41(17)
N2 C7 C9 110.60(17)
C8 C7 C9 112.12(19)
O2 N3 Fe1 177.3(2)
N4 Fe1 N3 119.07(10)
N4 Fe1 C10 107.91(10)
N3 Fe1 C10 113.29(10)
N4 Fe1 C1 113.10(8)
N3 Fe1 C1 102.60(9)
C10 Fe1 C1 99.04(9)
C1 N1 C5 111.34(17)
C1 N1 C2 124.26(16)
C5 N1 C2 124.38(17)
C1 N2 C6 110.87(17)
C1 N2 C7 125.40(17)
C6 N2 C7 123.72(17)
O1 C10 Fe1 176.78(19)
O3 N4 Fe1 174.36(17)

loop_
_geom_bond_atom_site_label_1
_geom_bond_atom_site_label_2
_geom_bond_distance
C1 N1 1.356(3)
C1 N2 1.362(2)
C1 Fe1 2.005(2)
C2 N1 1.479(3)
C2 C4 1.516(3)
C2 C3 1.517(3)
C5 C6 1.343(3)
C5 N1 1.383(3)
C6 N2 1.384(3)
C7 N2 1.473(3)
C7 C8 1.507(3)
C7 C9 1.516(3)
N3 O2 1.172(3)
N3 Fe1 1.698(2)
Fe1 N4 1.6525(19)
Fe1 C10 1.784(2)
C10 O1 1.150(3)
N4 O3 1.189(2)

loop_
_geom_torsion_atom_site_label_1
_geom_torsion_atom_site_label_2
_geom_torsion_atom_site_label_3
_geom_torsion_atom_site_label_4
_geom_torsion
N1 C5 C6 N2 0.5(2)
O2 N3 Fe1 N4 -3(4)
O2 N3 Fe1 C10 -132(4)
O2 N3 Fe1 C1 122(4)
N1 C1 Fe1 N4 9.2(2)
N2 C1 Fe1 N4 -167.83(16)
N1 C1 Fe1 N3 -120.34(18)
N2 C1 Fe1 N3 62.62(18)
N1 C1 Fe1 C10 123.18(18)
N2 C1 Fe1 C10 -53.86(18)
N2 C1 N1 C5 1.1(2)
Fe1 C1 N1 C5 -176.45(14)
N2 C1 N1 C2 179.66(16)
Fe1 C1 N1 C2 2.1(3)
C6 C5 N1 C1 -1.0(2)
C6 C5 N1 C2 -179.58(18)
C4 C2 N1 C1 145.33(19)
C3 C2 N1 C1 -90.0(2)
C4 C2 N1 C5 -36.3(3)
C3 C2 N1 C5 88.4(2)
N1 C1 N2 C6 -0.8(2)
Fe1 C1 N2 C6 176.87(14)
N1 C1 N2 C7 177.91(17)
Fe1 C1 N2 C7 -4.5(3)
C5 C6 N2 C1 0.2(2)
C5 C6 N2 C7 -178.53(17)
C8 C7 N2 C1 121.0(2)
C9 C7 N2 C1 -114.3(2)
C8 C7 N2 C6 -60.5(3)
C9 C7 N2 C6 64.2(3)
N4 Fe1 C10 O1 -26(3)
N3 Fe1 C10 O1 108(3)
C1 Fe1 C10 O1 -144(3)
N3 Fe1 N4 O3 -64.2(19)
C10 Fe1 N4 O3 66.7(19)
C1 Fe1 N4 O3 175.2(19)
